data_2207145
loop_
_publ_author_name
'Chun-Xiang Wang'
'Zhi-Feng Li'

_publ_section_title
;
 Poly[bis(\m~4~-1,4-benzenedicarboxylato)(\m~6~-succinato)digadolinium(III)]
;
_journal_coeditor_code BT6749
_journal_issue 11
_journal_name_full 'Acta Crystallographica Section E'
_journal_page_first m2212
_journal_page_last m2213
_journal_paper_doi 10.1107/S1600536805031314
_journal_volume 61
_journal_year 2005
_chemical_formula_iupac '[Gd2 (C8 H4 O4)2 (C4 H4 O4)]'
_chemical_formula_moiety 'C20 H12 Gd2 O12'
_chemical_formula_sum 'C20 H12 Gd2 O12'
_chemical_formula_weight 758.80
_chemical_name_systematic
;
Poly[(\m~6~-1,4-benzenedicarboxylato)hemi(\m~6~-succinato)gadolinium(III)]
;
_space_group_IT_number 61
_symmetry_cell_setting orthorhombic
_symmetry_space_group_name_Hall '-P 2ac 2ab'
_symmetry_space_group_name_H-M 'P b c a'
_atom_sites_solution_hydrogens geom
_atom_sites_solution_primary direct
_atom_sites_solution_secondary difmap
_audit_creation_method SHELXL-97
_cell_angle_alpha 90.00
_cell_angle_beta 90.00
_cell_angle_gamma 90.00
_cell_formula_units_Z 4
_cell_length_a 13.9094(9)
_cell_length_b 6.8497(5)
_cell_length_c 21.8148(14)
_cell_measurement_reflns_used 128
_cell_measurement_temperature 291(2)
_cell_measurement_theta_max 26.7
_cell_measurement_theta_min 3.3
_cell_volume 2078.4(2)
_computing_cell_refinement SMART
_computing_data_collection 'SMART (Bruker, 1998)'
_computing_data_reduction 'SAINT (Bruker, 1998)'
_computing_molecular_graphics 'SHELXTL (Bruker, 1998)'
_computing_publication_material SHELXTL
_computing_structure_refinement 'SHELXL97 (Sheldrick, 1997)'
_computing_structure_solution 'SHELXS97 (Sheldrick, 1997)'
_diffrn_ambient_temperature 291(2)
_diffrn_measured_fraction_theta_full 0.994
_diffrn_measured_fraction_theta_max 0.994
_diffrn_measurement_device_type 'Bruker SMART CCD area-detector'
_diffrn_measurement_method '\f and \w'
_diffrn_radiation_monochromator graphite
_diffrn_radiation_source 'fine-focus sealed tube'
_diffrn_radiation_type MoK\a
_diffrn_radiation_wavelength 0.71073
_diffrn_reflns_av_R_equivalents 0.0235
_diffrn_reflns_av_sigmaI/netI 0.0181
_diffrn_reflns_limit_h_max 18
_diffrn_reflns_limit_h_min -12
_diffrn_reflns_limit_k_max 9
_diffrn_reflns_limit_k_min -9
_diffrn_reflns_limit_l_max 27
_diffrn_reflns_limit_l_min -28
_diffrn_reflns_number 11172
_diffrn_reflns_theta_full 28.01
_diffrn_reflns_theta_max 28.01
_diffrn_reflns_theta_min 1.87
_exptl_absorpt_coefficient_mu 6.395
_exptl_absorpt_correction_T_max 0.605
_exptl_absorpt_correction_T_min 0.344
_exptl_absorpt_correction_type multi-scan
_exptl_absorpt_process_details '(SADABS; Sheldrick, 1996)'
_exptl_crystal_colour colourless
_exptl_crystal_density_diffrn 2.425
_exptl_crystal_density_method 'not measured'
_exptl_crystal_description column
_exptl_crystal_F_000 1424
_exptl_crystal_size_max 0.17
_exptl_crystal_size_mid 0.15
_exptl_crystal_size_min 0.08
_refine_diff_density_max 0.828
_refine_diff_density_min -1.294
_refine_ls_extinction_coef 0.00185(9)
_refine_ls_extinction_expression Fc^*^=kFc[1+0.001xFc^2^\l^3^/sin(2\q)]^-1/4^
_refine_ls_extinction_method SHELXL97
_refine_ls_goodness_of_fit_ref 1.058
_refine_ls_hydrogen_treatment constr
_refine_ls_matrix_type full
_refine_ls_number_parameters 155
_refine_ls_number_reflns 2491
_refine_ls_number_restraints 0
_refine_ls_restrained_S_all 1.058
_refine_ls_R_factor_all 0.0190
_refine_ls_R_factor_gt 0.0173
_refine_ls_shift/su_max 0.004
_refine_ls_shift/su_mean 0.000
_refine_ls_structure_factor_coef Fsqd
_refine_ls_weighting_details 'calc w = 1/[\s^2^(Fo^2^)+(0.0233P)^2^+2.0093P] where P = (Fo^2^+2Fc^2^)/3'
_refine_ls_weighting_scheme calc
_refine_ls_wR_factor_gt 0.0433
_refine_ls_wR_factor_ref 0.0440
_reflns_number_gt 2303
_reflns_number_total 2491
_reflns_threshold_expression I>2\s(I)
_cod_data_source_file bt6749.cif
_cod_data_source_block I
_cod_database_code 2207145
_cod_database_fobs_code 2207145

loop_
_symmetry_equiv_pos_as_xyz
'x, y, z'
'-x+1/2, -y, z+1/2'
'-x, y+1/2, -z+1/2'
'x+1/2, -y+1/2, -z'
'-x, -y, -z'
'x-1/2, y, -z-1/2'
'x, -y-1/2, z-1/2'
'-x-1/2, y-1/2, z'

loop_
_atom_site_label
_atom_site_fract_x
_atom_site_fract_y
_atom_site_fract_z
_atom_site_U_iso_or_equiv
_atom_site_adp_type
_atom_site_calc_flag
_atom_site_refinement_flags
_atom_site_occupancy
_atom_site_type_symbol
Gd 0.668579(7) 1.018944(17) 0.445098(5) 0.01219(6) Uani d . 1 Gd
O1 0.63763(14) 1.0395(3) 0.54989(7) 0.0203(4) Uani d . 1 O
O2 0.49125(11) 0.9254(3) 0.56752(7) 0.0210(3) Uani d . 1 O
C1 0.57532(16) 0.9673(3) 0.58438(9) 0.0146(4) Uani d . 1 C
C2 0.60219(16) 0.9255(3) 0.64988(9) 0.0181(4) Uani d . 1 C
C3 0.6938(2) 0.9715(4) 0.67113(12) 0.0259(5) Uani d . 1 C
H3A 0.7385 1.0279 0.6448 0.031 Uiso calc R 1 H
C4 0.71870(19) 0.9335(4) 0.73139(11) 0.0275(5) Uani d . 1 C
H4A 0.7799 0.9647 0.7455 0.033 Uiso calc R 1 H
C5 0.65238(17) 0.8490(4) 0.77075(10) 0.0215(5) Uani d . 1 C
C6 0.68016(17) 0.7996(3) 0.83575(10) 0.0219(5) Uani d . 1 C
C7 0.56094(19) 0.8020(4) 0.74966(11) 0.0277(5) Uani d . 1 C
H7A 0.5166 0.7448 0.7760 0.033 Uiso calc R 1 H
C8 0.53602(18) 0.8402(4) 0.68954(10) 0.0262(5) Uani d . 1 C
H8A 0.4748 0.8087 0.6755 0.031 Uiso calc R 1 H
O3 0.75919(13) 0.8626(3) 0.85568(7) 0.0285(4) Uani d . 1 O
O4 0.62256(13) 0.6967(3) 0.86624(7) 0.0292(4) Uani d . 1 O
O5 0.83402(11) 0.8733(3) 0.45344(8) 0.0226(4) Uani d . 1 O
O6 0.82508(11) 1.1769(2) 0.48268(8) 0.0201(3) Uani d . 1 O
C9 0.87523(18) 1.0307(3) 0.46824(12) 0.0209(5) Uani d . 1 C
C10 0.98359(19) 1.0427(4) 0.46936(12) 0.0261(5) Uani d . 1 C
H10A 1.0043 1.1774 0.4657 0.031 Uiso calc R 1 H
H10B 1.0107 0.9687 0.4356 0.031 Uiso calc R 1 H

loop_
_atom_site_aniso_label
_atom_site_aniso_U_11
_atom_site_aniso_U_22
_atom_site_aniso_U_33
_atom_site_aniso_U_12
_atom_site_aniso_U_13
_atom_site_aniso_U_23
Gd 0.01210(8) 0.01453(8) 0.00995(8) 0.00041(3) 0.00000(3) -0.00111(3)
O1 0.0212(9) 0.0291(10) 0.0107(8) -0.0027(7) 0.0011(6) 0.0004(6)
O2 0.0155(8) 0.0322(9) 0.0152(7) 0.0019(7) -0.0037(6) 0.0013(7)
C1 0.0157(10) 0.0159(10) 0.0123(10) 0.0031(8) -0.0008(8) -0.0012(7)
C2 0.0210(11) 0.0208(10) 0.0124(9) -0.0005(9) -0.0026(8) 0.0023(8)
C3 0.0244(13) 0.0341(14) 0.0192(12) -0.0092(10) -0.0043(11) 0.0072(9)
C4 0.0261(13) 0.0369(14) 0.0196(11) -0.0090(11) -0.0106(10) 0.0043(10)
C5 0.0288(12) 0.0228(11) 0.0129(10) -0.0006(9) -0.0065(9) 0.0037(8)
C6 0.0300(12) 0.0211(11) 0.0145(11) 0.0044(9) -0.0064(9) 0.0012(8)
C7 0.0273(12) 0.0382(15) 0.0176(11) -0.0052(11) -0.0027(9) 0.0097(10)
C8 0.0217(11) 0.0395(15) 0.0175(11) -0.0066(10) -0.0037(9) 0.0083(10)
O3 0.0316(10) 0.0388(11) 0.0150(7) 0.0003(8) -0.0078(7) -0.0027(7)
O4 0.0385(10) 0.0309(10) 0.0184(8) -0.0029(8) -0.0066(7) 0.0102(7)
O5 0.0177(9) 0.0155(8) 0.0346(10) -0.0005(6) -0.0062(7) -0.0014(7)
O6 0.0197(8) 0.0171(8) 0.0234(8) 0.0011(6) -0.0017(6) -0.0015(6)
C9 0.0192(12) 0.0189(11) 0.0248(13) 0.0005(9) -0.0055(10) 0.0008(8)
C10 0.0230(13) 0.0261(12) 0.0290(14) -0.0031(10) -0.0029(10) 0.0037(10)

loop_
_atom_type_symbol
_atom_type_description
_atom_type_scat_dispersion_real
_atom_type_scat_dispersion_imag
_atom_type_scat_source
C C 0.0033 0.0016 'International Tables Vol C Tables 4.2.6.8 and 6.1.1.4'
H H 0.0000 0.0000 'International Tables Vol C Tables 4.2.6.8 and 6.1.1.4'
O O 0.0106 0.0060 'International Tables Vol C Tables 4.2.6.8 and 6.1.1.4'
Gd Gd -0.1653 3.9035 'International Tables Vol C Tables 4.2.6.8 and 6.1.1.4'

loop_
_geom_angle_atom_site_label_1
_geom_angle_atom_site_label_2
_geom_angle_atom_site_label_3
_geom_angle_site_symmetry_1
_geom_angle_site_symmetry_3
_geom_angle
O2 Gd O1 5_676 . 85.87(6)
O2 Gd O3 5_676 2_674 105.13(6)
O1 Gd O3 . 2_674 151.20(7)
O2 Gd O4 5_676 7_575 75.58(6)
O1 Gd O4 . 7_575 134.74(7)
O3 Gd O4 2_674 7_575 74.06(7)
O2 Gd O5 5_676 8_765 80.04(6)
O1 Gd O5 . 8_765 82.17(6)
O3 Gd O5 2_674 8_765 73.91(6)
O4 Gd O5 7_575 8_765 132.50(6)
O2 Gd O6 5_676 8_755 103.48(6)
O1 Gd O6 . 8_755 74.91(6)
O3 Gd O6 2_674 8_755 125.95(6)
O4 Gd O6 7_575 8_755 70.08(6)
O5 Gd O6 8_765 8_755 156.41(5)
O2 Gd O5 5_676 . 166.08(6)
O1 Gd O5 . . 97.00(6)
O3 Gd O5 2_674 . 78.75(6)
O4 Gd O5 7_575 . 93.02(6)
O5 Gd O5 8_765 . 113.82(5)
O6 Gd O5 8_755 . 64.49(5)
O2 Gd O6 5_676 . 142.94(6)
O1 Gd O6 . . 79.50(6)
O3 Gd O6 2_674 . 75.86(6)
O4 Gd O6 7_575 . 136.74(6)
O5 Gd O6 8_765 . 64.42(5)
O6 Gd O6 8_755 . 105.20(5)
O5 Gd O6 . . 50.79(6)
O2 Gd C9 5_676 . 168.39(6)
O1 Gd C9 . . 90.61(7)
O3 Gd C9 2_674 . 73.25(7)
O4 Gd C9 7_575 . 114.27(7)
O5 Gd C9 8_765 . 88.52(6)
O6 Gd C9 8_755 . 86.22(6)
O5 Gd C9 . . 25.51(6)
O6 Gd C9 . . 25.54(6)
C1 O1 Gd . . 134.01(15)
C1 O2 Gd . 5_676 154.92(16)
O1 C1 O2 . . 124.0(2)
O1 C1 C2 . . 118.3(2)
O2 C1 C2 . . 117.70(19)
C8 C2 C3 . . 119.6(2)
C8 C2 C1 . . 120.4(2)
C3 C2 C1 . . 120.0(2)
C4 C3 C2 . . 120.2(2)
C4 C3 H3A . . 119.9
C2 C3 H3A . . 119.9
C3 C4 C5 . . 120.0(2)
C3 C4 H4A . . 120.0
C5 C4 H4A . . 120.0
C4 C5 C7 . . 120.0(2)
C4 C5 C6 . . 120.4(2)
C7 C5 C6 . . 119.6(2)
O4 C6 O3 . . 124.5(2)
O4 C6 C5 . . 117.4(2)
O3 C6 C5 . . 118.1(2)
C8 C7 C5 . . 120.0(2)
C8 C7 H7A . . 120.0
C5 C7 H7A . . 120.0
C7 C8 C2 . . 120.2(2)
C7 C8 H8A . . 119.9
C2 C8 H8A . . 119.9
C6 O3 Gd . 2_675 141.46(15)
C6 O4 Gd . 7_576 124.38(15)
C9 O5 Gd . 8_755 151.29(16)
C9 O5 Gd . . 95.45(15)
Gd O5 Gd 8_755 . 112.13(6)
C9 O6 Gd . 8_765 130.34(15)
C9 O6 Gd . . 93.13(14)
Gd O6 Gd 8_765 . 108.81(6)
O6 C9 O5 . . 119.4(2)
O6 C9 C10 . . 120.4(2)
O5 C9 C10 . . 120.2(2)
O6 C9 Gd . . 61.33(12)
O5 C9 Gd . . 59.03(12)
C10 C9 Gd . . 170.85(18)
C9 C10 C10 . 5_776 106.9(3)
C9 C10 H10A . . 110.3
C10 C10 H10A 5_776 . 110.3
C9 C10 H10B . . 110.3
C10 C10 H10B 5_776 . 110.3
H10A C10 H10B . . 108.6

loop_
_geom_bond_atom_site_label_1
_geom_bond_atom_site_label_2
_geom_bond_site_symmetry_2
_geom_bond_distance
_geom_bond_publ_flag
Gd O2 5_676 2.2723(16) yes
Gd O1 . 2.3305(15) yes
Gd O3 2_674 2.3394(16) yes
Gd O4 7_575 2.3560(16) yes
Gd O5 8_765 2.4341(19) yes
Gd O6 8_755 2.4837(17) yes
Gd O5 . 2.5148(16) yes
Gd O6 . 2.5654(16) yes
Gd C9 . 2.920(3) ?
O1 C1 . 1.250(3) ?
O2 C1 . 1.259(3) ?
C1 C2 . 1.504(3) ?
C2 C8 . 1.392(3) ?
C2 C3 . 1.393(3) ?
C3 C4 . 1.384(3) ?
C3 H3A . 0.9300 ?
C4 C5 . 1.387(3) ?
C4 H4A . 0.9300 ?
C5 C7 . 1.390(3) ?
C5 C6 . 1.508(3) ?
C6 O4 . 1.257(3) ?
C6 O3 . 1.258(3) ?
C7 C8 . 1.382(3) ?
C7 H7A . 0.9300 ?
C8 H8A . 0.9300 ?
O5 C9 . 1.263(3) ?
O6 C9 . 1.260(3) ?
C9 C10 . 1.510(4) ?
C10 C10 5_776 1.529(5) ?
C10 H10A . 0.9700 ?
C10 H10B . 0.9700 ?
